data_4503274
loop_
_publ_author_name
'Li, Shun-Li'
'Lan, Ya-Qian'
'Ma, Jian-Fang'
'Yang, Jin'
'Wei, Guo-Hua'
'Zhang, Lai-Ping'
'Su, Zhong-Min'

_publ_section_title
;
 Structures and Luminescent Properties of Seven Coordination Polymers of
 Zinc(II) and Cadmium(II) with 3,3&#x2032;,4,4&#x2032;-Benzophenone
 Tetracarboxylate Anion and Bis(imidazole)
;
_journal_issue 2
_journal_name_full 'Crystal Growth &amp; Design'
_journal_page_first 675
_journal_paper_doi 10.1021/cg7009385
_journal_volume 8
_journal_year 2008
_chemical_formula_moiety 'C18.50 H14 N2 O5.50 Zn'
_chemical_formula_sum 'C18.5 H14 N2 O5.5 Zn'
_chemical_formula_weight 417.69
_chemical_name_systematic
;
 ?
;
_space_group_IT_number 15
_symmetry_cell_setting monoclinic
_symmetry_space_group_name_Hall '-C 2yc'
_symmetry_space_group_name_H-M 'C 1 2/c 1'
_atom_sites_solution_hydrogens geom
_atom_sites_solution_primary direct
_atom_sites_solution_secondary difmap
_audit_creation_method SHELXL-97
_cell_angle_alpha 90.00
_cell_angle_beta 121.116(3)
_cell_angle_gamma 90.00
_cell_formula_units_Z 8
_cell_length_a 33.0540(12)
_cell_length_b 5.845(3)
_cell_length_c 20.702(4)
_cell_measurement_reflns_used 9300
_cell_measurement_temperature 293(2)
_cell_measurement_theta_max 28.47
_cell_measurement_theta_min 1.44
_cell_volume 3424.2(19)
_computing_cell_refinement 'SMART (Bruker, 1997)'
_computing_data_collection 'SMART (Bruker, 1997)'
_computing_data_reduction SAINT
_computing_molecular_graphics 'SHELXTL-PLUS (Sheldrick, 1990)'
_computing_publication_material SHELXL-97
_computing_structure_refinement 'SHELXL-97 (Sheldrick, 1997)'
_computing_structure_solution 'SHELXS-97(Sheldrick, 1997)'
_diffrn_ambient_temperature 293(2)
_diffrn_measured_fraction_theta_full 0.999
_diffrn_measured_fraction_theta_max 0.923
_diffrn_measurement_device_type 'Bruker APEX CCD area-detector'
_diffrn_measurement_method '\w scans'
_diffrn_radiation_monochromator graphite
_diffrn_radiation_source 'fine-focus sealed tube'
_diffrn_radiation_type MoK\a
_diffrn_radiation_wavelength 0.71069
_diffrn_reflns_av_R_equivalents 0.0766
_diffrn_reflns_av_sigmaI/netI 0.0860
_diffrn_reflns_limit_h_max 40
_diffrn_reflns_limit_h_min -42
_diffrn_reflns_limit_k_max 7
_diffrn_reflns_limit_k_min -5
_diffrn_reflns_limit_l_max 26
_diffrn_reflns_limit_l_min -24
_diffrn_reflns_number 9479
_diffrn_reflns_theta_full 25.00
_diffrn_reflns_theta_max 28.47
_diffrn_reflns_theta_min 1.44
_diffrn_standards_number 0
_exptl_absorpt_coefficient_mu 1.472
_exptl_absorpt_correction_T_max 0.682
_exptl_absorpt_correction_T_min 0.589
_exptl_absorpt_correction_type multi-scan
_exptl_absorpt_process_details 'SADABS(Sheldrick, 1996)'
_exptl_crystal_colour colorless
_exptl_crystal_density_diffrn 1.620
_exptl_crystal_density_method 'not measured'
_exptl_crystal_description block
_exptl_crystal_F_000 1704
_exptl_crystal_size_max 0.35
_exptl_crystal_size_mid 0.30
_exptl_crystal_size_min 0.26
_refine_diff_density_max 0.647
_refine_diff_density_min -1.107
_refine_diff_density_rms 0.131
_refine_ls_extinction_method none
_refine_ls_goodness_of_fit_ref 0.969
_refine_ls_hydrogen_treatment mixed
_refine_ls_matrix_type full
_refine_ls_number_parameters 251
_refine_ls_number_reflns 3995
_refine_ls_number_restraints 3
_refine_ls_restrained_S_all 0.969
_refine_ls_R_factor_all 0.0746
_refine_ls_R_factor_gt 0.0522
_refine_ls_shift/su_max 0.002
_refine_ls_shift/su_mean 0.000
_refine_ls_structure_factor_coef Fsqd
_refine_ls_weighting_details 'calc w=1/[\s^2^(Fo^2^)+(0.0755P)^2^+0.0000P] where P=(Fo^2^+2Fc^2^)/3'
_refine_ls_weighting_scheme calc
_refine_ls_wR_factor_gt 0.1248
_refine_ls_wR_factor_ref 0.1371
_reflns_number_gt 2967
_reflns_number_total 3995
_reflns_threshold_expression >2sigma(I)
_cod_data_source_file cg7009385-file001.cif
_cod_data_source_block 1
_cod_depositor_comments
;
The following automatic conversions were performed:

'_symmetry_cell_setting' value 'Monoclinic' changed to 'monoclinic'
according to /home/saulius/struct/CIF-dictionaries/cif_core.dic
dictionary named 'cif_core.dic' version 2.4.1 from 2010-06-29.

Automatic conversion script
Id: cif_fix_values 1715 2011-07-08 13:25:40Z adriana 
;
_cod_original_cell_volume 3424(2)
_cod_original_sg_symbol_Hall -C2yc
_cod_original_sg_symbol_H-M C2/c
_cod_original_formula_sum 'C18.50 H14 N2 O5.50 Zn'
_cod_database_code 4503274

loop_
_symmetry_equiv_pos_as_xyz
'x, y, z'
'-x, y, -z+1/2'
'x+1/2, y+1/2, z'
'-x+1/2, y+1/2, -z+1/2'
'-x, -y, -z'
'x, -y, z-1/2'
'-x+1/2, -y+1/2, -z'
'x+1/2, -y+1/2, z-1/2'

loop_
_atom_site_label
_atom_site_type_symbol
_atom_site_fract_x
_atom_site_fract_y
_atom_site_fract_z
_atom_site_U_iso_or_equiv
_atom_site_adp_type
_atom_site_occupancy
_atom_site_symmetry_multiplicity
_atom_site_calc_flag
_atom_site_refinement_flags
Zn1 Zn 0.747261(12) -0.21524(7) 0.58218(2) 0.02149(14) Uani 1 1 d .
C1 C 1.0000 -0.9419(9) 0.7500 0.0325(12) Uani 1 2 d S
C2 C 0.95406(11) -0.8152(6) 0.7081(2) 0.0254(7) Uani 1 1 d .
C3 C 0.94957(11) -0.6103(6) 0.6712(2) 0.0285(8) Uani 1 1 d .
H3 H 0.9761 -0.5412 0.6751 0.034 Uiso 1 1 calc R
C4 C 0.90534(11) -0.5081(6) 0.6282(2) 0.0272(7) Uani 1 1 d .
H4 H 0.9023 -0.3732 0.6023 0.033 Uiso 1 1 calc R
C5 C 0.86575(10) -0.6058(6) 0.62383(17) 0.0205(6) Uani 1 1 d .
C6 C 0.87007(10) -0.8105(6) 0.66177(18) 0.0213(7) Uani 1 1 d .
C7 C 0.91396(11) -0.9144(6) 0.7027(2) 0.0253(7) Uani 1 1 d .
H7 H 0.9168 -1.0524 0.7271 0.030 Uiso 1 1 calc R
C8 C 0.82820(11) -0.9298(6) 0.65816(19) 0.0237(7) Uani 1 1 d .
C9 C 0.81984(11) -0.4760(6) 0.58381(19) 0.0233(7) Uani 1 1 d .
C10 C 0.72800(13) 0.0467(7) 0.6898(2) 0.0371(9) Uani 1 1 d .
H10 H 0.7547 0.1386 0.7085 0.045 Uiso 1 1 calc R
C11 C 0.69329(14) 0.0739(8) 0.7049(2) 0.0435(10) Uani 1 1 d .
H11 H 0.6914 0.1857 0.7352 0.052 Uiso 1 1 calc R
C12 C 0.67701(13) -0.2186(7) 0.6297(2) 0.0311(8) Uani 1 1 d .
H12 H 0.6614 -0.3439 0.5991 0.037 Uiso 1 1 calc R
C13 C 0.61567(15) -0.1219(10) 0.6609(3) 0.0553(13) Uani 1 1 d .
H13A H 0.6202 -0.1146 0.7110 0.066 Uiso 1 1 calc R
H13B H 0.6025 -0.2706 0.6397 0.066 Uiso 1 1 calc R
C14 C 0.58142(13) 0.0622(8) 0.6122(2) 0.0438(11) Uani 1 1 d .
C15 C 0.5810(2) 0.1553(14) 0.5511(4) 0.104(3) Uani 1 1 d .
H15 H 0.6027 0.1031 0.5387 0.125 Uiso 1 1 calc R
C16 C 0.5493(2) 0.3247(14) 0.5074(3) 0.101(3) Uani 1 1 d .
H16 H 0.5501 0.3833 0.4663 0.121 Uiso 1 1 calc R
C17 C 0.51695(14) 0.4071(9) 0.5236(2) 0.0464(11) Uani 1 1 d .
C18 C 0.51844(19) 0.3201(11) 0.5858(4) 0.0744(19) Uani 1 1 d .
H18 H 0.4977 0.3776 0.5996 0.089 Uiso 1 1 calc R
C19 C 0.54971(18) 0.1491(11) 0.6293(3) 0.0697(17) Uani 1 1 d .
H19 H 0.5491 0.0926 0.6708 0.084 Uiso 1 1 calc R
N1 N 0.71805(9) -0.1369(5) 0.64252(16) 0.0276(6) Uani 1 1 d .
N2 N 0.66123(10) -0.0969(6) 0.66643(18) 0.0355(8) Uani 1 1 d .
O1 O 0.80601(8) -0.4077(5) 0.51821(14) 0.0371(6) Uani 1 1 d .
O2 O 0.80025(9) -0.4392(4) 0.62071(15) 0.0356(6) Uani 1 1 d .
O3 O 0.79070(7) -0.9483(4) 0.59195(13) 0.0265(5) Uani 1 1 d .
O4 O 0.83245(9) -1.0074(5) 0.71664(15) 0.0398(7) Uani 1 1 d .
O5 O 1.0000 -1.1498(7) 0.7500 0.0671(16) Uani 1 2 d S
O1W O 0.70418(12) -0.5418(5) 0.53750(17) 0.0480(8) Uani 1 1 d D
H1A H 0.7128(18) -0.677(4) 0.560(2) 0.072 Uiso 1 1 d D
H1B H 0.6987(17) -0.570(8) 0.4916(11) 0.072 Uiso 1 1 d D

loop_
_atom_site_aniso_label
_atom_site_aniso_U_11
_atom_site_aniso_U_22
_atom_site_aniso_U_33
_atom_site_aniso_U_23
_atom_site_aniso_U_13
_atom_site_aniso_U_12
Zn1 0.0210(2) 0.0248(2) 0.0210(2) 0.00054(15) 0.01250(16) 0.00239(15)
C1 0.021(2) 0.024(3) 0.046(3) 0.000 0.013(2) 0.000
C2 0.0175(14) 0.0238(18) 0.0294(18) -0.0038(14) 0.0083(14) 0.0003(13)
C3 0.0201(15) 0.0301(19) 0.035(2) -0.0010(16) 0.0142(15) -0.0035(14)
C4 0.0266(16) 0.0254(18) 0.0310(18) 0.0054(15) 0.0158(15) -0.0006(14)
C5 0.0199(14) 0.0232(17) 0.0187(15) -0.0035(13) 0.0103(12) -0.0007(12)
C6 0.0213(15) 0.0216(17) 0.0212(16) -0.0028(13) 0.0110(13) -0.0028(12)
C7 0.0248(15) 0.0184(17) 0.0308(18) 0.0016(14) 0.0131(14) -0.0011(13)
C8 0.0214(15) 0.0251(17) 0.0238(17) -0.0011(14) 0.0112(13) -0.0041(13)
C9 0.0235(15) 0.0181(16) 0.0263(17) -0.0007(13) 0.0114(14) -0.0020(13)
C10 0.0373(19) 0.045(2) 0.030(2) -0.0119(18) 0.0184(17) -0.0009(17)
C11 0.043(2) 0.058(3) 0.033(2) -0.008(2) 0.0223(18) 0.008(2)
C12 0.0321(18) 0.036(2) 0.033(2) 0.0010(16) 0.0216(16) 0.0012(15)
C13 0.043(2) 0.076(3) 0.066(3) 0.028(3) 0.042(2) 0.023(2)
C14 0.0326(19) 0.065(3) 0.039(2) 0.011(2) 0.0217(18) 0.0140(19)
C15 0.113(5) 0.161(7) 0.070(4) 0.058(4) 0.070(4) 0.099(5)
C16 0.124(5) 0.152(7) 0.058(4) 0.056(4) 0.070(4) 0.095(5)
C17 0.034(2) 0.065(3) 0.034(2) 0.002(2) 0.0139(18) 0.014(2)
C18 0.068(3) 0.092(5) 0.093(5) 0.040(4) 0.063(4) 0.043(3)
C19 0.071(3) 0.088(4) 0.082(4) 0.040(3) 0.062(3) 0.034(3)
N1 0.0268(14) 0.0341(16) 0.0273(15) -0.0023(13) 0.0180(12) -0.0006(13)
N2 0.0317(15) 0.051(2) 0.0327(17) 0.0112(16) 0.0227(14) 0.0123(15)
O1 0.0293(12) 0.0468(17) 0.0238(13) 0.0075(12) 0.0056(11) 0.0078(12)
O2 0.0381(14) 0.0317(15) 0.0455(16) 0.0071(12) 0.0277(13) 0.0137(11)
O3 0.0204(11) 0.0300(14) 0.0247(12) 0.0007(10) 0.0084(10) -0.0034(9)
O4 0.0350(13) 0.0551(18) 0.0299(14) 0.0055(13) 0.0172(12) -0.0139(13)
O5 0.0251(19) 0.025(2) 0.122(5) 0.000 0.018(2) 0.000
O1W 0.070(2) 0.0357(17) 0.0371(16) -0.0057(13) 0.0263(16) -0.0031(15)

loop_
_atom_type_symbol
_atom_type_description
_atom_type_scat_dispersion_real
_atom_type_scat_dispersion_imag
_atom_type_scat_source
C C 0.0033 0.0016 'International Tables Vol C Tables 4.2.6.8 and 6.1.1.4'
H H 0.0000 0.0000 'International Tables Vol C Tables 4.2.6.8 and 6.1.1.4'
N N 0.0061 0.0033 'International Tables Vol C Tables 4.2.6.8 and 6.1.1.4'
O O 0.0106 0.0060 'International Tables Vol C Tables 4.2.6.8 and 6.1.1.4'
Zn Zn 0.2839 1.4301 'International Tables Vol C Tables 4.2.6.8 and 6.1.1.4'

loop_
_geom_angle_atom_site_label_1
_geom_angle_atom_site_label_2
_geom_angle_atom_site_label_3
_geom_angle
_geom_angle_site_symmetry_1
_geom_angle_site_symmetry_3
N1 Zn1 O2 120.77(12) . .
N1 Zn1 O1 96.62(11) . 7_646
O2 Zn1 O1 139.21(11) . 7_646
N1 Zn1 O3 107.72(11) . 1_565
O2 Zn1 O3 91.97(11) . 1_565
O1 Zn1 O3 91.38(10) 7_646 1_565
N1 Zn1 O1W 92.50(12) . .
O2 Zn1 O1W 81.23(12) . .
O1 Zn1 O1W 81.47(12) 7_646 .
O3 Zn1 O1W 159.26(11) 1_565 .
O5 C1 C2 119.6(2) . 2_756
O5 C1 C2 119.6(2) . .
C2 C1 C2 120.7(4) 2_756 .
C3 C2 C7 119.2(3) . .
C3 C2 C1 122.2(3) . .
C7 C2 C1 118.5(3) . .
C2 C3 C4 120.0(3) . .
C2 C3 H3 120.0 . .
C4 C3 H3 120.0 . .
C5 C4 C3 120.5(3) . .
C5 C4 H4 119.7 . .
C3 C4 H4 119.7 . .
C4 C5 C6 119.8(3) . .
C4 C5 C9 118.5(3) . .
C6 C5 C9 121.5(3) . .
C7 C6 C5 119.3(3) . .
C7 C6 C8 117.9(3) . .
C5 C6 C8 122.7(3) . .
C6 C7 C2 121.1(3) . .
C6 C7 H7 119.5 . .
C2 C7 H7 119.5 . .
O4 C8 O3 124.9(3) . .
O4 C8 C6 118.9(3) . .
O3 C8 C6 116.2(3) . .
O2 C9 O1 126.4(3) . .
O2 C9 C5 116.4(3) . .
O1 C9 C5 117.1(3) . .
C11 C10 N1 109.8(4) . .
C11 C10 H10 125.1 . .
N1 C10 H10 125.1 . .
C10 C11 N2 105.9(4) . .
C10 C11 H11 127.0 . .
N2 C11 H11 127.0 . .
N2 C12 N1 110.8(3) . .
N2 C12 H12 124.6 . .
N1 C12 H12 124.6 . .
N2 C13 C14 111.7(4) . .
N2 C13 H13A 109.3 . .
C14 C13 H13A 109.3 . .
N2 C13 H13B 109.3 . .
C14 C13 H13B 109.3 . .
H13A C13 H13B 107.9 . .
C19 C14 C15 116.7(4) . .
C19 C14 C13 120.2(4) . .
C15 C14 C13 123.0(4) . .
C14 C15 C16 121.9(5) . .
C14 C15 H15 119.0 . .
C16 C15 H15 119.0 . .
C17 C16 C15 121.1(5) . .
C17 C16 H16 119.4 . .
C15 C16 H16 119.4 . .
C18 C17 C16 116.8(4) . .
C18 C17 C17 122.4(5) . 5_666
C16 C17 C17 120.7(5) . 5_666
C17 C18 C19 122.3(4) . .
C17 C18 H18 118.8 . .
C19 C18 H18 118.8 . .
C14 C19 C18 121.0(5) . .
C14 C19 H19 119.5 . .
C18 C19 H19 119.5 . .
C12 N1 C10 105.5(3) . .
C12 N1 Zn1 124.7(3) . .
C10 N1 Zn1 127.8(2) . .
C12 N2 C11 107.9(3) . .
C12 N2 C13 126.6(4) . .
C11 N2 C13 125.1(4) . .
C9 O1 Zn1 148.9(2) . 7_646
C9 O2 Zn1 119.6(2) . .
C8 O3 Zn1 113.9(2) . 1_545
Zn1 O1W H1A 125(3) . .
Zn1 O1W H1B 109(3) . .
H1A O1W H1B 103(4) . .

loop_
_geom_bond_atom_site_label_1
_geom_bond_atom_site_label_2
_geom_bond_distance
_geom_bond_site_symmetry_2
Zn1 N1 1.987(3) .
Zn1 O2 1.993(2) .
Zn1 O1 2.038(2) 7_646
Zn1 O3 2.058(2) 1_565
Zn1 O1W 2.273(3) .
C1 O5 1.215(7) .
C1 C2 1.499(4) 2_756
C1 C2 1.499(4) .
C2 C3 1.387(5) .
C2 C7 1.398(4) .
C3 C4 1.394(5) .
C3 H3 0.9300 .
C4 C5 1.387(4) .
C4 H4 0.9300 .
C5 C6 1.398(5) .
C5 C9 1.505(4) .
C6 C7 1.386(4) .
C6 C8 1.517(4) .
C7 H7 0.9300 .
C8 O4 1.231(4) .
C8 O3 1.293(4) .
C9 O2 1.249(4) .
C9 O1 1.253(4) .
C10 C11 1.345(5) .
C10 N1 1.373(5) .
C10 H10 0.9300 .
C11 N2 1.372(6) .
C11 H11 0.9300 .
C12 N2 1.329(5) .
C12 N1 1.329(4) .
C12 H12 0.9300 .
C13 N2 1.458(5) .
C13 C14 1.509(6) .
C13 H13A 0.9700 .
C13 H13B 0.9700 .
C14 C19 1.366(6) .
C14 C15 1.371(7) .
C15 C16 1.386(8) .
C15 H15 0.9300 .
C16 C17 1.364(6) .
C16 H16 0.9300 .
C17 C18 1.362(7) .
C17 C17 1.503(9) 5_666
C18 C19 1.384(7) .
C18 H18 0.9300 .
C19 H19 0.9300 .
O1 Zn1 2.038(2) 7_646
O3 Zn1 2.058(2) 1_545
O1W H1A 0.89(3) .
O1W H1B 0.89(3) .

loop_
_geom_hbond_atom_site_label_D
_geom_hbond_atom_site_label_H
_geom_hbond_atom_site_label_A
_geom_hbond_distance_DH
_geom_hbond_distance_HA
_geom_hbond_distance_DA
_geom_hbond_angle_DHA
_geom_hbond_site_symmetry_A
O1W H1B O3 0.89(3) 1.94(2) 2.772(4) 156(5) 7_636

loop_
_geom_torsion_atom_site_label_1
_geom_torsion_atom_site_label_2
_geom_torsion_atom_site_label_3
_geom_torsion_atom_site_label_4
_geom_torsion
_geom_torsion_site_symmetry_1
_geom_torsion_site_symmetry_4
O5 C1 C2 C3 -144.7(3) . .
C2 C1 C2 C3 35.3(3) 2_756 .
O5 C1 C2 C7 31.6(4) . .
C2 C1 C2 C7 -148.4(4) 2_756 .
C7 C2 C3 C4 -1.2(5) . .
C1 C2 C3 C4 175.1(3) . .
C2 C3 C4 C5 2.0(5) . .
C3 C4 C5 C6 -1.1(5) . .
C3 C4 C5 C9 173.4(3) . .
C4 C5 C6 C7 -0.6(5) . .
C9 C5 C6 C7 -174.9(3) . .
C4 C5 C6 C8 -178.6(3) . .
C9 C5 C6 C8 7.0(5) . .
C5 C6 C7 C2 1.5(5) . .
C8 C6 C7 C2 179.6(3) . .
C3 C2 C7 C6 -0.5(5) . .
C1 C2 C7 C6 -177.0(3) . .
C7 C6 C8 O4 45.6(5) . .
C5 C6 C8 O4 -136.4(4) . .
C7 C6 C8 O3 -132.2(3) . .
C5 C6 C8 O3 45.8(5) . .
C4 C5 C9 O2 -124.6(3) . .
C6 C5 C9 O2 49.8(4) . .
C4 C5 C9 O1 52.6(4) . .
C6 C5 C9 O1 -133.0(3) . .
N1 C10 C11 N2 0.2(5) . .
N2 C13 C14 C19 -144.9(5) . .
N2 C13 C14 C15 33.2(8) . .
C19 C14 C15 C16 -1.7(12) . .
C13 C14 C15 C16 -179.8(7) . .
C14 C15 C16 C17 0.2(14) . .
C15 C16 C17 C18 2.0(12) . .
C15 C16 C17 C17 179.3(7) . 5_666
C16 C17 C18 C19 -2.7(10) . .
C17 C17 C18 C19 -179.9(6) 5_666 .
C15 C14 C19 C18 1.0(10) . .
C13 C14 C19 C18 179.2(6) . .
C17 C18 C19 C14 1.2(11) . .
N2 C12 N1 C10 -0.3(4) . .
N2 C12 N1 Zn1 -165.1(2) . .
C11 C10 N1 C12 0.0(5) . .
C11 C10 N1 Zn1 164.2(3) . .
O2 Zn1 N1 C12 -102.1(3) . .
O1 Zn1 N1 C12 60.9(3) 7_646 .
O3 Zn1 N1 C12 154.5(3) 1_565 .
O1W Zn1 N1 C12 -20.8(3) . .
O2 Zn1 N1 C10 96.5(3) . .
O1 Zn1 N1 C10 -100.5(3) 7_646 .
O3 Zn1 N1 C10 -6.9(3) 1_565 .
O1W Zn1 N1 C10 177.8(3) . .
N1 C12 N2 C11 0.4(4) . .
N1 C12 N2 C13 174.1(4) . .
C10 C11 N2 C12 -0.4(5) . .
C10 C11 N2 C13 -174.2(4) . .
C14 C13 N2 C12 -102.4(5) . .
C14 C13 N2 C11 70.3(6) . .
O2 C9 O1 Zn1 -18.9(8) . 7_646
C5 C9 O1 Zn1 164.2(4) . 7_646
O1 C9 O2 Zn1 -9.8(5) . .
C5 C9 O2 Zn1 167.1(2) . .
N1 Zn1 O2 C9 -175.9(2) . .
O1 Zn1 O2 C9 30.5(3) 7_646 .
O3 Zn1 O2 C9 -63.9(3) 1_565 .
O1W Zn1 O2 C9 96.4(3) . .
O4 C8 O3 Zn1 -22.1(4) . 1_545
C6 C8 O3 Zn1 155.6(2) . 1_545
